data_4309213
loop_
_publ_author_name
'Marcus L. Cole'
'Cameron Jones'
'Marc Kloth'

_publ_section_title
;
Controlled Decomposition of an Indium Trihydride Adduct: Synthesis and
Characterization of the First Mixed-Oxidation-State Indium Sub-halide
Complex Anion, [In5Br8(quinuclidine)4]-
;
_journal_name_full 'Inorganic Chemistry'
_journal_page_first 4909
_journal_page_last 4911
_journal_paper_doi 10.1021/ic050415r
_journal_volume 44
_journal_year 2005
_chemical_formula_sum 'C42 H79 Br8 In5 N6'
_chemical_formula_weight 1881.49
_chemical_name_systematic
; 
 ? 
;
_space_group_IT_number 143
_symmetry_cell_setting hexagonal
_symmetry_space_group_name_Hall 'P 3'
_symmetry_space_group_name_H-M 'P 3'
_atom_sites_solution_hydrogens geom
_atom_sites_solution_primary direct
_atom_sites_solution_secondary difmap
_audit_creation_method SHELXL-97
_cell_angle_alpha 90.00
_cell_angle_beta 90.00
_cell_angle_gamma 120.00
_cell_formula_units_Z 3
_cell_length_a 21.359(3)
_cell_length_b 21.359(3)
_cell_length_c 15.206(3)
_cell_measurement_temperature 150(2)
_cell_volume 6007.7(17)
_computing_structure_refinement 'SHELXL-97 (Sheldrick, 1997)'
_computing_structure_solution 'SHELXS-97 (Sheldrick, 1990)'
_diffrn_ambient_temperature 150(2)
_diffrn_measured_fraction_theta_full 0.997
_diffrn_measured_fraction_theta_max 0.997
_diffrn_measurement_device_type 'Nonius Kappa CCD'
_diffrn_radiation_monochromator graphite
_diffrn_radiation_source 'fine-focus sealed tube'
_diffrn_radiation_type MoK\a
_diffrn_radiation_wavelength 0.71073
_diffrn_reflns_av_R_equivalents 0.1067
_diffrn_reflns_av_sigmaI/netI 0.0664
_diffrn_reflns_limit_h_max 25
_diffrn_reflns_limit_h_min -25
_diffrn_reflns_limit_k_max 25
_diffrn_reflns_limit_k_min -24
_diffrn_reflns_limit_l_max 18
_diffrn_reflns_limit_l_min -18
_diffrn_reflns_number 79084
_diffrn_reflns_theta_full 25.02
_diffrn_reflns_theta_max 25.02
_diffrn_reflns_theta_min 3.21
_exptl_absorpt_coefficient_mu 5.433
_exptl_absorpt_correction_T_max 0.670
_exptl_absorpt_correction_T_min 0.496
_exptl_absorpt_correction_type multi-scan
_exptl_absorpt_process_details 'Sortav (Blessing, 1995)'
_exptl_crystal_colour yellow-orange
_exptl_crystal_density_diffrn 1.560
_exptl_crystal_density_method 'not measured'
_exptl_crystal_description prism
_exptl_crystal_F_000 2694
_exptl_crystal_size_max 0.15
_exptl_crystal_size_mid 0.15
_exptl_crystal_size_min 0.08
_refine_diff_density_max 1.610
_refine_diff_density_min -0.822
_refine_diff_density_rms 0.194
_refine_ls_abs_structure_details 'Flack H D (1983), Acta Cryst. A39, 876-881'
_refine_ls_abs_structure_Flack 0.010(14)
_refine_ls_extinction_coef 0.00000(12)
_refine_ls_extinction_expression Fc^*^=kFc[1+0.001xFc^2^\l^3^/sin(2\q)]^-1/4^
_refine_ls_extinction_method SHELXL
_refine_ls_goodness_of_fit_ref 1.086
_refine_ls_hydrogen_treatment mixed
_refine_ls_matrix_type full
_refine_ls_number_parameters 551
_refine_ls_number_reflns 14109
_refine_ls_number_restraints 51
_refine_ls_restrained_S_all 1.086
_refine_ls_R_factor_all 0.0908
_refine_ls_R_factor_gt 0.0711
_refine_ls_shift/su_max 0.001
_refine_ls_shift/su_mean 0.000
_refine_ls_structure_factor_coef Fsqd
_refine_ls_weighting_details 'calc w=1/[\s^2^(Fo^2^)+(0.1022P)^2^+17.2997P] where P=(Fo^2^+2Fc^2^)/3'
_refine_ls_weighting_scheme calc
_refine_ls_wR_factor_gt 0.1724
_refine_ls_wR_factor_ref 0.1828
_reflns_number_gt 11395
_reflns_number_total 14109
_reflns_threshold_expression >2sigma(I)
_cod_data_source_file ic050415rsi20050321_110921.cif
_cod_data_source_block compound1
_cod_database_code 4309213

loop_
_symmetry_equiv_pos_as_xyz
'x, y, z'
'-y, x-y, z'
'-x+y, -x, z'

loop_
_atom_site_label
_atom_site_type_symbol
_atom_site_fract_x
_atom_site_fract_y
_atom_site_fract_z
_atom_site_U_iso_or_equiv
_atom_site_adp_type
_atom_site_occupancy
_atom_site_symmetry_multiplicity
_atom_site_calc_flag
_atom_site_refinement_flags
_atom_site_disorder_assembly
_atom_site_disorder_group
In1 In 1.01689(5) 0.68352(5) 0.25004(7) 0.0391(2) Uani 1 1 d . . .
In2 In 1.00242(5) 0.55048(5) 0.21726(7) 0.0471(3) Uani 1 1 d . . .
In3 In 1.11270(6) 0.75064(6) 0.38541(7) 0.0481(3) Uani 1 1 d . . .
In4 In 1.08387(6) 0.77929(6) 0.11448(7) 0.0482(3) Uani 1 1 d . . .
In5 In 0.88391(5) 0.66915(5) 0.28264(7) 0.0470(3) Uani 1 1 d . . .
Br1 Br 1.09522(9) 0.52869(9) 0.13638(12) 0.0612(4) Uani 1 1 d . . .
Br2 Br 0.88685(9) 0.45312(9) 0.14439(15) 0.0729(5) Uani 1 1 d . . .
Br3 Br 1.12404(14) 0.68789(12) 0.52517(12) 0.0867(7) Uani 1 1 d . . .
Br4 Br 1.24709(9) 0.82614(13) 0.34554(14) 0.0829(6) Uani 1 1 d . . .
Br5 Br 1.15945(13) 0.91375(9) 0.15440(14) 0.0834(6) Uani 1 1 d . . .
Br6 Br 1.02130(12) 0.79073(14) -0.02523(12) 0.0865(7) Uani 1 1 d . . .
Br7 Br 0.78643(9) 0.55352(9) 0.35549(15) 0.0722(5) Uani 1 1 d . . .
Br8 Br 0.86204(9) 0.76190(9) 0.36366(12) 0.0613(4) Uani 1 1 d . . .
N1 N 0.9958(6) 0.4865(6) 0.3387(9) 0.053(3) Uani 1 1 d . . .
N2 N 1.0962(6) 0.8361(6) 0.4568(7) 0.044(3) Uani 1 1 d . . .
N3 N 1.1697(6) 0.7631(6) 0.0435(7) 0.045(3) Uani 1 1 d . . .
N4 N 0.8198(6) 0.6619(6) 0.1603(10) 0.060(4) Uani 1 1 d . . .
N5 N 1.0000 1.0000 0.0760(12) 0.032(4) Uani 1 3 d S . .
H5 H 1.0000 1.0000 0.0149 0.039 Uiso 1 3 calc SR . .
N6 N 1.0000 1.0000 -0.1051(13) 0.045(5) Uani 1 3 d S . .
N7 N 1.3333 0.6667 0.4236(12) 0.034(4) Uani 1 3 d S . .
H7 H 1.3333 0.6667 0.4847 0.041 Uiso 1 3 calc SR . .
N8 N 1.3333 0.6667 0.6027(12) 0.047(5) Uani 1 3 d S . .
N9 N 0.6667 0.3333 0.215(2) 0.041(9) Uiso 0.50 3 d SPD . 1
H9 H 0.6667 0.3333 0.2757 0.049 Uiso 0.50 3 calc SPR . 1
N9A N 0.6667 0.3333 0.108(3) 0.059(11) Uiso 0.50 3 d SPD . 2
H9N H 0.6667 0.3333 0.1693 0.071 Uiso 0.50 3 calc SPR . 2
N10 N 0.6667 0.3333 0.391(3) 0.044(9) Uiso 0.50 3 d SPD . 1
N10A N 0.6667 0.3333 0.293(3) 0.050(10) Uiso 0.50 3 d SPD . 2
C1 C 0.9448(11) 0.4924(14) 0.4065(13) 0.088(6) Uani 1 1 d . . .
H1A H 0.9633 0.5441 0.4197 0.106 Uiso 1 1 calc R . .
H1B H 0.8963 0.4728 0.3798 0.106 Uiso 1 1 calc R . .
C2 C 0.9375(16) 0.4522(16) 0.4930(18) 0.119(8) Uani 1 1 d U . .
H2A H 0.8873 0.4120 0.5007 0.143 Uiso 1 1 calc R . .
H2B H 0.9502 0.4855 0.5436 0.143 Uiso 1 1 calc R . .
C3 C 0.9927(11) 0.4213(12) 0.4860(15) 0.089(6) Uani 1 1 d U . .
H3 H 0.9924 0.3965 0.5419 0.106 Uiso 1 1 calc R . .
C4 C 1.0657(8) 0.4881(9) 0.4725(12) 0.062(4) Uani 1 1 d . . .
H4A H 1.0739 0.5242 0.5185 0.074 Uiso 1 1 calc R . .
H4B H 1.1042 0.4754 0.4776 0.074 Uiso 1 1 calc R . .
C5 C 1.0689(7) 0.5188(8) 0.3862(11) 0.057(4) Uani 1 1 d . . .
H5A H 1.1028 0.5116 0.3490 0.068 Uiso 1 1 calc R . .
H5B H 1.0888 0.5715 0.3928 0.068 Uiso 1 1 calc R . .
C6 C 0.9746(13) 0.3715(12) 0.4112(15) 0.093(6) Uani 1 1 d U . .
H6A H 0.9280 0.3269 0.4227 0.112 Uiso 1 1 calc R . .
H6B H 1.0123 0.3579 0.4045 0.112 Uiso 1 1 calc R . .
C7 C 0.9687(10) 0.4085(8) 0.3225(16) 0.087(7) Uani 1 1 d . . .
H7A H 0.9977 0.4029 0.2756 0.105 Uiso 1 1 calc R . .
H7B H 0.9177 0.3847 0.3028 0.105 Uiso 1 1 calc R . .
C8 C 1.0833(9) 0.8772(9) 0.3908(10) 0.058(4) Uani 1 1 d . . .
H8A H 1.0444 0.8434 0.3509 0.070 Uiso 1 1 calc R . .
H8B H 1.1277 0.9051 0.3553 0.070 Uiso 1 1 calc R . .
C9 C 1.0614(8) 0.9300(8) 0.4314(10) 0.052(4) Uani 1 1 d . . .
H9A H 1.0923 0.9793 0.4078 0.062 Uiso 1 1 calc R . .
H9B H 1.0104 0.9142 0.4174 0.062 Uiso 1 1 calc R . .
C10 C 1.0715(10) 0.9293(10) 0.5294(11) 0.063(4) Uani 1 1 d . . .
H10 H 1.0618 0.9657 0.5581 0.076 Uiso 1 1 calc R . .
C11 C 1.1508(12) 0.9472(10) 0.5504(11) 0.074(5) Uani 1 1 d . . .
H11A H 1.1859 0.9952 0.5261 0.089 Uiso 1 1 calc R . .
H11B H 1.1580 0.9483 0.6148 0.089 Uiso 1 1 calc R . .
C12 C 1.1623(9) 0.8906(9) 0.5100(11) 0.060(4) Uani 1 1 d . . .
H12A H 1.1724 0.8647 0.5569 0.072 Uiso 1 1 calc R . .
H12B H 1.2050 0.9138 0.4709 0.072 Uiso 1 1 calc R . .
C13 C 1.0194(10) 0.8539(9) 0.5655(11) 0.065(4) Uani 1 1 d . . .
H13A H 0.9687 0.8417 0.5559 0.078 Uiso 1 1 calc R . .
H13B H 1.0272 0.8519 0.6294 0.078 Uiso 1 1 calc R . .
C14 C 1.0349(10) 0.8001(9) 0.5158(10) 0.057(4) Uani 1 1 d . . .
H14A H 1.0445 0.7712 0.5590 0.069 Uiso 1 1 calc R . .
H14B H 0.9915 0.7665 0.4815 0.069 Uiso 1 1 calc R . .
C15 C 1.1312(10) 0.7007(10) -0.0166(11) 0.061(4) Uani 1 1 d . . .
H15A H 1.1037 0.7112 -0.0607 0.073 Uiso 1 1 calc R . .
H15B H 1.0966 0.6575 0.0173 0.073 Uiso 1 1 calc R . .
C16 C 1.1871(9) 0.6856(11) -0.0637(12) 0.070(5) Uani 1 1 d . . .
H16A H 1.1751 0.6351 -0.0526 0.084 Uiso 1 1 calc R . .
H16B H 1.1852 0.6920 -0.1280 0.084 Uiso 1 1 calc R . .
C17 C 1.2624(10) 0.7374(11) -0.0295(11) 0.067(5) Uani 1 1 d . . .
H17 H 1.2988 0.7277 -0.0582 0.081 Uiso 1 1 calc R . .
C18 C 1.2636(8) 0.7290(9) 0.0697(10) 0.053(4) Uani 1 1 d . . .
H18A H 1.3129 0.7614 0.0928 0.064 Uiso 1 1 calc R . .
H18B H 1.2497 0.6786 0.0847 0.064 Uiso 1 1 calc R . .
C19 C 1.2104(9) 0.7485(10) 0.1104(11) 0.059(4) Uani 1 1 d . . .
H19A H 1.1761 0.7082 0.1483 0.070 Uiso 1 1 calc R . .
H19B H 1.2371 0.7918 0.1480 0.070 Uiso 1 1 calc R . .
C20 C 1.2797(10) 0.8160(11) -0.0495(11) 0.071(5) Uani 1 1 d . . .
H20A H 1.3281 0.8508 -0.0259 0.085 Uiso 1 1 calc R . .
H20B H 1.2807 0.8231 -0.1139 0.085 Uiso 1 1 calc R . .
C21 C 1.2241(9) 0.8302(9) -0.0090(12) 0.063(4) Uani 1 1 d . . .
H21A H 1.1985 0.8410 -0.0555 0.075 Uiso 1 1 calc R . .
H21B H 1.2479 0.8726 0.0306 0.075 Uiso 1 1 calc R . .
C22 C 0.8257(14) 0.6127(11) 0.0964(16) 0.097(7) Uani 1 1 d . . .
H22A H 0.8063 0.5645 0.1240 0.117 Uiso 1 1 calc R . .
H22B H 0.8775 0.6312 0.0837 0.117 Uiso 1 1 calc R . .
C23 C 0.7851(17) 0.6036(16) 0.0071(18) 0.120(9) Uani 1 1 d U . .
H23A H 0.7463 0.5528 -0.0013 0.144 Uiso 1 1 calc R . .
H23B H 0.8190 0.6181 -0.0431 0.144 Uiso 1 1 calc R . .
C24 C 0.7514(15) 0.6571(12) 0.0163(19) 0.114(10) Uani 1 1 d . . .
H24 H 0.7257 0.6558 -0.0392 0.137 Uiso 1 1 calc R . .
C25 C 0.8208(9) 0.7329(8) 0.0267(11) 0.062(4) Uani 1 1 d . . .
H25A H 0.8564 0.7401 -0.0195 0.075 Uiso 1 1 calc R . .
H25B H 0.8084 0.7716 0.0214 0.075 Uiso 1 1 calc R . .
C26 C 0.8509(8) 0.7347(7) 0.1141(11) 0.054(4) Uani 1 1 d . . .
H26A H 0.8428 0.7677 0.1520 0.065 Uiso 1 1 calc R . .
H26B H 0.9038 0.7555 0.1082 0.065 Uiso 1 1 calc R . .
C27 C 0.7031(14) 0.6415(14) 0.0913(16) 0.098(7) Uani 1 1 d U . .
H27A H 0.6577 0.5951 0.0818 0.118 Uiso 1 1 calc R . .
H27B H 0.6908 0.6802 0.0980 0.118 Uiso 1 1 calc R . .
C28 C 0.7435(10) 0.6366(11) 0.1784(13) 0.077(5) Uani 1 1 d U . .
H28A H 0.7396 0.6665 0.2255 0.093 Uiso 1 1 calc R . .
H28B H 0.7196 0.5859 0.1992 0.093 Uiso 1 1 calc R . .
C29 C 0.9651(8) 0.9241(7) 0.1043(11) 0.057(4) Uani 1 1 d . . .
H29A H 0.9885 0.8994 0.0757 0.068 Uiso 1 1 calc R . .
H29B H 0.9133 0.8985 0.0877 0.068 Uiso 1 1 calc R . .
C30 C 0.9731(9) 0.9232(9) 0.2088(10) 0.057(4) Uani 1 1 d . . .
H30A H 0.9259 0.8892 0.2358 0.069 Uiso 1 1 calc R . .
H30B H 1.0081 0.9073 0.2242 0.069 Uiso 1 1 calc R . .
C31 C 1.0000 1.0000 0.2431(15) 0.041(5) Uani 1 3 d S . .
H31 H 1.0000 1.0000 0.3088 0.049 Uiso 1 3 calc SR . .
C32 C 0.9442(11) 0.9305(9) -0.1354(11) 0.075(5) Uani 1 1 d . . .
H32A H 0.8977 0.9180 -0.1069 0.090 Uiso 1 1 calc R . .
H32B H 0.9564 0.8929 -0.1196 0.090 Uiso 1 1 calc R . .
C33 C 0.9370(13) 0.9331(12) -0.2372(11) 0.098(8) Uani 1 1 d . . .
H33A H 0.9361 0.8907 -0.2651 0.117 Uiso 1 1 calc R . .
H33B H 0.8919 0.9329 -0.2527 0.117 Uiso 1 1 calc R . .
C34 C 1.0000 1.0000 -0.2670(19) 0.075(9) Uani 1 3 d S . .
H34 H 1.0000 1.0000 -0.3327 0.090 Uiso 1 3 calc SR . .
C35 C 1.2572(8) 0.6310(9) 0.3941(10) 0.053(4) Uani 1 1 d . . .
H35A H 1.2319 0.6536 0.4233 0.064 Uiso 1 1 calc R . .
H35B H 1.2322 0.5792 0.4101 0.064 Uiso 1 1 calc R . .
C36 C 1.2555(8) 0.6392(9) 0.2937(11) 0.056(4) Uani 1 1 d . . .
H36A H 1.2394 0.6741 0.2792 0.067 Uiso 1 1 calc R . .
H36B H 1.2212 0.5920 0.2668 0.067 Uiso 1 1 calc R . .
C37 C 1.3333 0.6667 0.2570(15) 0.043(5) Uani 1 3 d S . .
H37 H 1.3333 0.6667 0.1912 0.051 Uiso 1 3 calc SR . .
C38 C 1.2639(10) 0.6107(12) 0.6342(12) 0.085(6) Uani 1 1 d . . .
H38A H 1.2518 0.5640 0.6066 0.102 Uiso 1 1 calc R . .
H38B H 1.2261 0.6225 0.6176 0.102 Uiso 1 1 calc R . .
C39 C 1.2658(12) 0.6042(14) 0.7361(11) 0.097(7) Uani 1 1 d . . .
H39A H 1.2237 0.6043 0.7631 0.116 Uiso 1 1 calc R . .
H39B H 1.2644 0.5586 0.7524 0.116 Uiso 1 1 calc R . .
C40 C 1.3333 0.6667 0.7669(17) 0.065(8) Uani 1 3 d S . .
H40 H 1.3333 0.6667 0.8326 0.078 Uiso 1 3 calc SR . .
C41 C 0.7069(15) 0.2985(15) 0.1825(15) 0.051(7) Uiso 0.50 1 d PD A 1
H41A H 0.6825 0.2476 0.2025 0.061 Uiso 0.50 1 calc PR A 1
H41B H 0.7563 0.3236 0.2074 0.061 Uiso 0.50 1 calc PR A 1
C41A C 0.708(3) 0.303(3) 0.065(2) 0.064(15) Uiso 0.50 1 d PD B 2
H41C H 0.6851 0.2519 0.0824 0.077 Uiso 0.50 1 calc PR B 2
H41D H 0.7569 0.3283 0.0897 0.077 Uiso 0.50 1 calc PR B 2
C42 C 0.7113(16) 0.3008(17) 0.0829(16) 0.031(9) Uiso 0.50 1 d PD A 1
H42A H 0.6922 0.2514 0.0591 0.037 Uiso 0.50 1 calc PR A 1
H42B H 0.7622 0.3308 0.0638 0.037 Uiso 0.50 1 calc PR A 1
C42A C 0.716(2) 0.305(2) -0.035(2) 0.084(11) Uiso 0.50 1 d PD B 2
H42C H 0.7003 0.2567 -0.0584 0.101 Uiso 0.50 1 calc PR B 2
H42D H 0.7666 0.3385 -0.0522 0.101 Uiso 0.50 1 calc PR B 2
C43 C 0.6667 0.3333 0.049(3) 0.035(10) Uiso 0.50 3 d SPD . 1
H43 H 0.6667 0.3333 -0.0164 0.043 Uiso 0.50 3 calc SPR . 1
C43A C 0.6667 0.3333 -0.068(3) 0.084(19) Uiso 0.50 3 d SPD . 2
H43A H 0.6667 0.3333 -0.1338 0.101 Uiso 0.50 3 calc SPR . 2
C44 C 0.635(2) 0.374(2) 0.4315(18) 0.034(11) Uiso 0.50 1 d PD C 1
H44A H 0.5832 0.3502 0.4145 0.041 Uiso 0.50 1 calc PR C 1
H44B H 0.6588 0.4231 0.4052 0.041 Uiso 0.50 1 calc PR C 1
C44A C 0.6346(15) 0.3774(14) 0.3165(16) 0.049(7) Uiso 0.50 1 d PD D 2
H44C H 0.5848 0.3557 0.2933 0.058 Uiso 0.50 1 calc PR D 2
H44D H 0.6638 0.4270 0.2926 0.058 Uiso 0.50 1 calc PR D 2
C45 C 0.6393(18) 0.3824(16) 0.5302(17) 0.064(8) Uiso 0.50 1 d PD C 1
H45A H 0.5912 0.3677 0.5554 0.076 Uiso 0.50 1 calc PR C 1
H45B H 0.6731 0.4332 0.5469 0.076 Uiso 0.50 1 calc PR C 1
C45A C 0.635(3) 0.378(3) 0.4165(19) 0.066(19) Uiso 0.50 1 d PD D 2
H45C H 0.6639 0.4288 0.4379 0.079 Uiso 0.50 1 calc PR D 2
H45D H 0.5848 0.3585 0.4387 0.079 Uiso 0.50 1 calc PR D 2
C46 C 0.6667 0.3333 0.563(3) 0.14(4) Uiso 0.50 3 d SPD . 1
H46 H 0.6667 0.3333 0.6285 0.167 Uiso 0.50 3 calc SPR . 1
C46A C 0.6667 0.3333 0.450(3) 0.036(10) Uiso 0.50 3 d SPD . 2
H46A H 0.6667 0.3333 0.5159 0.044 Uiso 0.50 3 calc SPR . 2

loop_
_atom_site_aniso_label
_atom_site_aniso_U_11
_atom_site_aniso_U_22
_atom_site_aniso_U_33
_atom_site_aniso_U_23
_atom_site_aniso_U_13
_atom_site_aniso_U_12
In1 0.0348(5) 0.0351(5) 0.0473(5) -0.0014(4) 0.0013(4) 0.0173(4)
In2 0.0361(5) 0.0355(5) 0.0702(7) -0.0064(5) -0.0047(5) 0.0182(4)
In3 0.0516(6) 0.0562(6) 0.0485(6) -0.0118(5) -0.0085(5) 0.0361(5)
In4 0.0567(6) 0.0512(6) 0.0491(6) 0.0088(5) 0.0117(5) 0.0362(5)
In5 0.0345(5) 0.0366(5) 0.0704(7) 0.0046(5) 0.0059(5) 0.0180(4)
Br1 0.0503(9) 0.0611(9) 0.0804(11) -0.0131(8) -0.0038(8) 0.0340(8)
Br2 0.0411(8) 0.0539(9) 0.1177(15) -0.0197(10) -0.0202(9) 0.0194(7)
Br3 0.148(2) 0.0993(14) 0.0571(11) -0.0095(10) -0.0195(11) 0.0954(15)
Br4 0.0440(9) 0.1121(16) 0.0957(14) -0.0336(12) -0.0091(9) 0.0413(10)
Br5 0.1135(16) 0.0447(9) 0.0948(14) 0.0093(9) 0.0351(12) 0.0416(10)
Br6 0.0984(14) 0.147(2) 0.0562(11) 0.0193(11) 0.0073(10) 0.0932(15)
Br7 0.0525(9) 0.0423(8) 0.1167(15) 0.0188(9) 0.0193(9) 0.0199(7)
Br8 0.0618(10) 0.0493(9) 0.0812(11) 0.0034(8) 0.0137(8) 0.0341(8)
N1 0.030(6) 0.041(6) 0.085(9) 0.009(6) 0.004(6) 0.015(5)
N2 0.050(7) 0.045(6) 0.048(7) -0.001(5) 0.002(5) 0.032(6)
N3 0.042(6) 0.053(7) 0.042(6) 0.015(5) 0.012(5) 0.025(6)
N4 0.034(6) 0.037(6) 0.097(11) -0.009(6) -0.012(6) 0.008(5)
N5 0.027(5) 0.027(5) 0.042(10) 0.000 0.000 0.014(3)
N6 0.045(7) 0.045(7) 0.044(11) 0.000 0.000 0.023(3)
N7 0.032(6) 0.032(6) 0.037(10) 0.000 0.000 0.016(3)
N8 0.054(8) 0.054(8) 0.033(10) 0.000 0.000 0.027(4)
C1 0.071(12) 0.136(19) 0.086(14) 0.032(13) 0.026(10) 0.072(13)
C2 0.111(10) 0.126(10) 0.117(10) 0.013(6) 0.001(6) 0.057(7)
C3 0.085(8) 0.092(8) 0.096(8) 0.016(6) -0.002(6) 0.050(6)
C4 0.043(8) 0.063(10) 0.075(12) 0.004(8) 0.005(8) 0.023(8)
C5 0.026(7) 0.046(8) 0.087(12) 0.021(8) 0.005(7) 0.008(6)
C6 0.088(8) 0.089(8) 0.100(9) 0.020(6) -0.011(6) 0.042(6)
C7 0.060(11) 0.033(8) 0.150(19) 0.009(10) -0.035(11) 0.009(8)
C8 0.057(9) 0.054(9) 0.055(10) -0.001(7) -0.009(7) 0.021(8)
C9 0.058(9) 0.047(8) 0.063(10) -0.008(7) -0.009(7) 0.036(7)
C10 0.084(12) 0.076(11) 0.053(10) 0.000(8) 0.003(8) 0.057(10)
C11 0.123(16) 0.072(11) 0.036(9) -0.014(8) -0.018(9) 0.055(12)
C12 0.055(9) 0.064(10) 0.069(11) -0.015(8) -0.012(8) 0.036(8)
C13 0.092(12) 0.062(10) 0.058(10) 0.013(8) 0.020(9) 0.052(10)
C14 0.075(11) 0.063(10) 0.049(9) 0.006(7) 0.014(8) 0.045(9)
C15 0.072(11) 0.073(11) 0.054(9) -0.018(8) -0.010(8) 0.049(9)
C16 0.072(11) 0.097(13) 0.066(11) -0.030(10) -0.018(9) 0.062(11)
C17 0.081(12) 0.102(14) 0.051(10) -0.010(9) 0.003(8) 0.071(12)
C18 0.046(8) 0.059(9) 0.059(10) 0.007(7) -0.002(7) 0.030(7)
C19 0.057(9) 0.070(10) 0.060(10) 0.011(8) 0.006(8) 0.040(8)
C20 0.062(10) 0.111(15) 0.046(10) 0.022(9) 0.022(8) 0.049(11)
C21 0.068(10) 0.060(10) 0.073(11) 0.028(8) 0.021(9) 0.041(9)
C22 0.127(19) 0.061(12) 0.114(17) -0.030(12) -0.037(15) 0.054(13)
C23 0.126(10) 0.115(10) 0.119(10) -0.002(6) -0.014(6) 0.060(7)
C24 0.14(2) 0.079(14) 0.15(2) -0.056(15) -0.09(2) 0.077(15)
C25 0.065(10) 0.042(8) 0.074(11) 0.016(8) -0.004(8) 0.022(8)
C26 0.043(8) 0.032(7) 0.081(11) -0.003(7) -0.003(8) 0.015(6)
C27 0.092(9) 0.095(9) 0.101(9) 0.007(6) -0.014(6) 0.042(6)
C28 0.069(7) 0.077(7) 0.089(8) 0.013(6) -0.008(6) 0.040(6)
C29 0.052(9) 0.034(8) 0.077(12) -0.003(7) 0.007(8) 0.016(7)
C30 0.058(9) 0.055(9) 0.058(10) 0.015(7) 0.004(7) 0.028(8)
C31 0.042(8) 0.042(8) 0.039(13) 0.000 0.000 0.021(4)
C32 0.086(13) 0.050(9) 0.052(10) -0.004(8) 0.008(9) 0.007(9)
C33 0.108(16) 0.093(14) 0.035(9) -0.017(9) 0.014(10) 0.008(12)
C34 0.091(14) 0.091(14) 0.043(17) 0.000 0.000 0.045(7)
C35 0.046(8) 0.066(10) 0.043(9) -0.012(7) 0.004(6) 0.026(7)
C36 0.043(8) 0.062(9) 0.061(10) -0.013(7) -0.007(7) 0.025(7)
C37 0.049(8) 0.049(8) 0.031(12) 0.000 0.000 0.024(4)
C38 0.061(11) 0.103(15) 0.056(11) -0.002(10) 0.013(9) 0.014(10)
C39 0.093(15) 0.132(19) 0.041(10) 0.002(11) 0.016(10) 0.038(14)
C40 0.083(13) 0.083(13) 0.029(14) 0.000 0.000 0.041(6)

loop_
_atom_type_symbol
_atom_type_description
_atom_type_scat_dispersion_real
_atom_type_scat_dispersion_imag
_atom_type_scat_source
C C 0.0033 0.0016 'International Tables Vol C Tables 4.2.6.8 and 6.1.1.4'
H H 0.0000 0.0000 'International Tables Vol C Tables 4.2.6.8 and 6.1.1.4'
N N 0.0061 0.0033 'International Tables Vol C Tables 4.2.6.8 and 6.1.1.4'
Br Br -0.2901 2.4595 'International Tables Vol C Tables 4.2.6.8 and 6.1.1.4'
In In -0.7276 1.3100 'International Tables Vol C Tables 4.2.6.8 and 6.1.1.4'

loop_
_geom_angle_atom_site_label_1
_geom_angle_atom_site_label_2
_geom_angle_atom_site_label_3
_geom_angle
_geom_angle_site_symmetry_1
_geom_angle_site_symmetry_3
_geom_angle_publ_flag
In5 In1 In2 110.02(4) . . ?
In5 In1 In3 112.47(5) . . ?
In2 In1 In3 110.19(4) . . ?
In5 In1 In4 110.07(4) . . ?
In2 In1 In4 112.42(5) . . ?
In3 In1 In4 101.47(4) . . ?
N1 In2 Br2 96.9(3) . . ?
N1 In2 Br1 95.9(3) . . ?
Br2 In2 Br1 99.46(7) . . ?
N1 In2 In1 114.7(3) . . ?
Br2 In2 In1 118.99(6) . . ?
Br1 In2 In1 125.27(6) . . ?
N2 In3 Br4 100.4(3) . . ?
N2 In3 Br3 96.6(3) . . ?
Br4 In3 Br3 98.89(9) . . ?
N2 In3 In1 113.5(3) . . ?
Br4 In3 In1 117.29(6) . . ?
Br3 In3 In1 125.68(7) . . ?
N3 In4 Br5 100.2(3) . . ?
N3 In4 Br6 96.7(3) . . ?
Br5 In4 Br6 98.87(9) . . ?
N3 In4 In1 113.5(3) . . ?
Br5 In4 In1 117.23(6) . . ?
Br6 In4 In1 125.82(7) . . ?
N4 In5 Br7 96.7(3) . . ?
N4 In5 Br8 96.3(3) . . ?
Br7 In5 Br8 99.40(7) . . ?
N4 In5 In1 114.5(3) . . ?
Br7 In5 In1 118.96(5) . . ?
Br8 In5 In1 125.30(6) . . ?
C7 N1 C5 108.7(12) . . ?
C7 N1 C1 107.8(15) . . ?
C5 N1 C1 104.4(13) . . ?
C7 N1 In2 114.4(11) . . ?
C5 N1 In2 111.8(8) . . ?
C1 N1 In2 109.1(10) . . ?
C8 N2 C14 110.8(12) . . ?
C8 N2 C12 106.7(12) . . ?
C14 N2 C12 108.6(12) . . ?
C8 N2 In3 107.8(9) . . ?
C14 N2 In3 109.1(8) . . ?
C12 N2 In3 113.8(8) . . ?
C19 N3 C15 110.9(12) . . ?
C19 N3 C21 107.8(12) . . ?
C15 N3 C21 109.9(12) . . ?
C19 N3 In4 107.9(8) . . ?
C15 N3 In4 107.4(9) . . ?
C21 N3 In4 113.0(8) . . ?
C28 N4 C22 109.6(15) . . ?
C28 N4 C26 107.4(12) . . ?
C22 N4 C26 105.8(14) . . ?
C28 N4 In5 113.2(11) . . ?
C22 N4 In5 108.9(11) . . ?
C26 N4 In5 111.6(8) . . ?
C29 N5 C29 111.8(9) 2_765 . ?
C29 N5 C29 111.8(9) 2_765 3_675 ?
C29 N5 C29 111.8(9) . 3_675 ?
C32 N6 C32 110.3(10) . 2_765 ?
C32 N6 C32 110.3(10) . 3_675 ?
C32 N6 C32 110.3(10) 2_765 3_675 ?
C35 N7 C35 111.2(8) . 3_775 ?
C35 N7 C35 111.2(8) . 2_755 ?
C35 N7 C35 111.2(8) 3_775 2_755 ?
C38 N8 C38 109.6(10) 3_775 . ?
C38 N8 C38 109.6(10) 3_775 2_755 ?
C38 N8 C38 109.6(10) . 2_755 ?
C41 N9 C41 109.6(16) . 3_665 ?
C41 N9 C41 109.6(16) . 2_655 ?
C41 N9 C41 109.6(16) 3_665 2_655 ?
C41A N9A C41A 101(3) . 3_665 ?
C41A N9A C41A 101(3) . 2_655 ?
C41A N9A C41A 101(3) 3_665 2_655 ?
C44 N10 C44 104(2) 3_665 2_655 ?
C44 N10 C44 104(2) 3_665 . ?
C44 N10 C44 104(2) 2_655 . ?
C44A N10A C44A 114.4(14) 3_665 2_655 ?
C44A N10A C44A 114.4(14) 3_665 . ?
C44A N10A C44A 114.4(14) 2_655 . ?
C2 C1 N1 113.7(17) . . ?
C1 C2 C3 106(2) . . ?
C6 C3 C4 110.7(18) . . ?
C6 C3 C2 111.3(19) . . ?
C4 C3 C2 104.0(18) . . ?
C5 C4 C3 110.0(15) . . ?
C4 C5 N1 114.5(12) . . ?
C3 C6 C7 110.6(18) . . ?
N1 C7 C6 109.3(17) . . ?
N2 C8 C9 112.5(13) . . ?
C10 C9 C8 106.9(12) . . ?
C9 C10 C13 109.4(15) . . ?
C9 C10 C11 109.9(13) . . ?
C13 C10 C11 108.1(14) . . ?
C12 C11 C10 108.4(14) . . ?
C11 C12 N2 111.9(13) . . ?
C10 C13 C14 107.1(13) . . ?
N2 C14 C13 112.4(13) . . ?
N3 C15 C16 109.4(13) . . ?
C17 C16 C15 109.5(13) . . ?
C16 C17 C18 109.2(15) . . ?
C16 C17 C20 108.2(14) . . ?
C18 C17 C20 108.2(13) . . ?
C17 C18 C19 108.1(12) . . ?
N3 C19 C18 112.2(13) . . ?
C21 C20 C17 110.7(13) . . ?
C20 C21 N3 109.2(13) . . ?
N4 C22 C23 114.7(18) . . ?
C22 C23 C24 104(2) . . ?
C27 C24 C25 110.7(18) . . ?
C27 C24 C23 115(2) . . ?
C25 C24 C23 102(2) . . ?
C26 C25 C24 107.2(14) . . ?
C25 C26 N4 115.4(12) . . ?
C24 C27 C28 108.4(19) . . ?
N4 C28 C27 110.8(17) . . ?
N5 C29 C30 107.8(13) . . ?
C31 C30 C29 108.1(13) . . ?
C30 C31 C30 109.1(10) . 2_765 ?
C30 C31 C30 109.1(10) . 3_675 ?
C30 C31 C30 109.1(10) 2_765 3_675 ?
N6 C32 C33 109.0(15) . . ?
C34 C33 C32 106.5(18) . . ?
C33 C34 C33 110.9(12) . 2_765 ?
C33 C34 C33 110.9(12) . 3_675 ?
C33 C34 C33 110.9(12) 2_765 3_675 ?
N7 C35 C36 108.9(12) . . ?
C35 C36 C37 108.4(13) . . ?
C36 C37 C36 108.0(10) . 3_775 ?
C36 C37 C36 108.0(10) . 2_755 ?
C36 C37 C36 108.0(10) 3_775 2_755 ?
N8 C38 C39 110.0(16) . . ?
C40 C39 C38 107.0(18) . . ?
C39 C40 C39 110.4(12) 3_775 . ?
C39 C40 C39 110.4(12) 3_775 2_755 ?
C39 C40 C39 110.4(12) . 2_755 ?
N9 C41 C42 111(2) . . ?
N9A C41A C42A 121(3) . . ?
C41 C42 C43 108(3) . . ?
C41A C42A C43A 104(2) . . ?
C42 C43 C42 109(2) . 3_665 ?
C42 C43 C42 109(2) . 2_655 ?
C42 C43 C42 109(2) 3_665 2_655 ?
C42A C43A C42A 109.6(17) . 3_665 ?
C42A C43A C42A 109.6(17) . 2_655 ?
C42A C43A C42A 109.6(17) 3_665 2_655 ?
N10 C44 C45 117(3) . . ?
N10A C44A C45A 105(3) . . ?
C44 C45 C46 106(2) . . ?
C46A C45A C44A 109(3) . . ?
C45 C46 C45 109.9(18) 3_665 2_655 ?
C45 C46 C45 109.9(18) 3_665 . ?
C45 C46 C45 109.9(18) 2_655 . ?
C45A C46A C45A 109(2) 3_665 2_655 ?
C45A C46A C45A 109(2) 3_665 . ?
C45A C46A C45A 109(2) 2_655 . ?

loop_
_geom_bond_atom_site_label_1
_geom_bond_atom_site_label_2
_geom_bond_distance
_geom_bond_site_symmetry_2
_geom_bond_publ_flag
In1 In5 2.7451(13) . ?
In1 In2 2.7460(14) . ?
In1 In3 2.7471(14) . ?
In1 In4 2.7484(14) . ?
In2 N1 2.260(13) . ?
In2 Br2 2.5519(19) . ?
In2 Br1 2.5652(19) . ?
In3 N2 2.297(11) . ?
In3 Br4 2.565(2) . ?
In3 Br3 2.588(2) . ?
In4 N3 2.298(11) . ?
In4 Br5 2.566(2) . ?
In4 Br6 2.586(2) . ?
In5 N4 2.268(14) . ?
In5 Br7 2.5534(19) . ?
In5 Br8 2.5663(19) . ?
N1 C7 1.49(2) . ?
N1 C5 1.535(18) . ?
N1 C1 1.55(2) . ?
N2 C8 1.448(19) . ?
N2 C14 1.451(19) . ?
N2 C12 1.537(19) . ?
N3 C19 1.469(19) . ?
N3 C15 1.48(2) . ?
N3 C21 1.541(18) . ?
N4 C28 1.46(2) . ?
N4 C22 1.48(2) . ?
N4 C26 1.525(19) . ?
N5 C29 1.470(15) 2_765 ?
N5 C29 1.470(15) . ?
N5 C29 1.470(15) 3_675 ?
N6 C32 1.438(17) . ?
N6 C32 1.438(17) 2_765 ?
N6 C32 1.438(17) 3_675 ?
N7 C35 1.479(15) . ?
N7 C35 1.479(15) 3_775 ?
N7 C35 1.479(15) 2_755 ?
N8 C38 1.443(18) 3_775 ?
N8 C38 1.443(19) . ?
N8 C38 1.443(18) 2_755 ?
N9 C41 1.473(17) . ?
N9 C41 1.473(17) 3_665 ?
N9 C41 1.473(17) 2_655 ?
N9A C41A 1.475(19) . ?
N9A C41A 1.475(19) 3_665 ?
N9A C41A 1.475(19) 2_655 ?
N10 C44 1.479(17) 3_665 ?
N10 C44 1.479(17) 2_655 ?
N10 C44 1.479(17) . ?
N10A C44A 1.457(17) 3_665 ?
N10A C44A 1.457(17) 2_655 ?
N10A C44A 1.457(17) . ?
C1 C2 1.54(3) . ?
C2 C3 1.62(3) . ?
C3 C6 1.47(3) . ?
C3 C4 1.51(3) . ?
C4 C5 1.45(2) . ?
C6 C7 1.60(3) . ?
C8 C9 1.55(2) . ?
C9 C10 1.51(2) . ?
C10 C13 1.53(2) . ?
C10 C11 1.57(3) . ?
C11 C12 1.48(2) . ?
C13 C14 1.54(2) . ?
C15 C16 1.56(2) . ?
C16 C17 1.52(3) . ?
C17 C18 1.52(2) . ?
C17 C20 1.56(3) . ?
C18 C19 1.52(2) . ?
C20 C21 1.50(2) . ?
C22 C23 1.57(3) . ?
C23 C24 1.63(3) . ?
C24 C27 1.46(4) . ?
C24 C25 1.56(3) . ?
C25 C26 1.47(2) . ?
C27 C28 1.61(3) . ?
C29 C30 1.60(2) . ?
C30 C31 1.533(18) . ?
C31 C30 1.533(18) 2_765 ?
C31 C30 1.533(18) 3_675 ?
C32 C33 1.56(2) . ?
C33 C34 1.46(2) . ?
C34 C33 1.46(2) 2_765 ?
C34 C33 1.46(2) 3_675 ?
C35 C36 1.54(2) . ?
C36 C37 1.564(17) . ?
C37 C36 1.564(17) 3_775 ?
C37 C36 1.564(17) 2_755 ?
C38 C39 1.56(2) . ?
C39 C40 1.47(2) . ?
C40 C39 1.47(2) 3_775 ?
C40 C39 1.47(2) 2_755 ?
C41 C42 1.516(18) . ?
C41A C42A 1.518(19) . ?
C42 C43 1.521(17) . ?
C42A C43A 1.528(18) . ?
C43 C42 1.521(17) 3_665 ?
C43 C42 1.521(17) 2_655 ?
C43A C42A 1.528(18) 3_665 ?
C43A C42A 1.528(18) 2_655 ?
C44 C45 1.510(19) . ?
C44A C45A 1.522(19) . ?
C45 C46 1.515(18) . ?
C45A C46A 1.520(19) . ?
C46 C45 1.515(18) 3_665 ?
C46 C45 1.515(18) 2_655 ?
C46A C45A 1.520(19) 3_665 ?
C46A C45A 1.520(19) 2_655 ?
